data_1576067
loop_
_publ_author_name
'Uchida, Daichi'
'Yamada, Hiroko'
'Mizuhata, Yoshiyuki'

_publ_section_title
;
 A neutral homoaromatic heavy allene as a platform for selective
 conversion to a germylene-coordinated digermavinylidene.
;
_journal_issue 47
_journal_name_full 'Chemical science'
_journal_page_first 22597
_journal_page_last 22602
_journal_paper_doi 10.1039/d5sc07177a
_journal_volume 16
_journal_year 2025
_chemical_formula_moiety 'C49 H100 Ge2 K2 Si8, 3(C6 H6)'
_chemical_formula_sum 'C67 H118 Ge2 K2 Si8'
_chemical_formula_weight 1371.71
_chemical_properties_physical Air-sensitive,Moisture-sensitive,Oxygen-sensitive
_space_group_crystal_system monoclinic
_space_group_IT_number 14
_space_group_name_Hall '-P 2ybc'
_space_group_name_H-M_alt 'P 1 21/c 1'
_atom_sites_solution_hydrogens mixed
_atom_sites_solution_primary dual
_atom_sites_solution_secondary difmap
_audit_creation_date 2025-09-04
_audit_creation_method
;
Olex2 1.5
(compiled 2025.07.13 svn.rb7424aed for OlexSys, GUI svn.r7314)
;
_audit_update_record
;
2025-09-04 deposited with the CCDC.	2025-10-20 downloaded from the CCDC.
;
_cell_angle_alpha 90
_cell_angle_beta 91.740(6)
_cell_angle_gamma 90
_cell_formula_units_Z 4
_cell_length_a 22.649(4)
_cell_length_b 13.124(2)
_cell_length_c 26.722(4)
_cell_measurement_reflns_used 9485
_cell_measurement_temperature 90(2)
_cell_measurement_theta_max 27.58
_cell_measurement_theta_min 2.18
_cell_volume 7939(2)
_computing_cell_refinement 'SAINT V8.40A (Bruker Nano, Inc., 2019)'
_computing_data_collection 'Bruker Instrument Service vV6.2.12'
_computing_data_reduction 'SAINT V8.40A (Bruker Nano, Inc., 2019)'
_computing_molecular_graphics 'Yadokari-XG 2009 (Wakita Nemoto et al., 2009)'
_computing_publication_material 'Olex2 1.5 (Dolomanov et al., 2009)'
_computing_structure_refinement 'SHELXL 2019/3 (Sheldrick, 2015)'
_computing_structure_solution 'SHELXT 2018/2 (Sheldrick, 2018)'
_diffrn_ambient_temperature 90(2)
_diffrn_measured_fraction_theta_full 0.999
_diffrn_measured_fraction_theta_max 0.997
_diffrn_measurement_device_type 'Bruker D8 goniometer'
_diffrn_measurement_method '\f and \w scans'
_diffrn_radiation_type MoK\a
_diffrn_radiation_wavelength 0.71073
_diffrn_reflns_av_R_equivalents 0.1237
_diffrn_reflns_av_unetI/netI 0.0559
_diffrn_reflns_Laue_measured_fraction_full 0.999
_diffrn_reflns_Laue_measured_fraction_max 0.997
_diffrn_reflns_limit_h_max 29
_diffrn_reflns_limit_h_min -29
_diffrn_reflns_limit_k_max 17
_diffrn_reflns_limit_k_min -17
_diffrn_reflns_limit_l_max 34
_diffrn_reflns_limit_l_min -34
_diffrn_reflns_number 195929
_diffrn_reflns_point_group_measured_fraction_full 0.999
_diffrn_reflns_point_group_measured_fraction_max 0.997
_diffrn_reflns_theta_full 25.242
_diffrn_reflns_theta_max 27.533
_diffrn_reflns_theta_min 1.938
_diffrn_source_current 1.4
_diffrn_source_power 0.07
_diffrn_source_voltage 50.0
_diffrn_standards_number 0
_exptl_absorpt_coefficient_mu 1.017
_exptl_absorpt_correction_T_max 0.7456
_exptl_absorpt_correction_T_min 0.5997
_exptl_absorpt_correction_type multi-scan
_exptl_absorpt_process_details
;
SADABS-2016/2 (Bruker,2016/2) was used for absorption correction.
wR2(int) was 0.1713 before and 0.0867 after correction.
The Ratio of minimum to maximum transmission is 0.8043.
The \l/2 correction factor is Not present.
;
_exptl_crystal_colour red
_exptl_crystal_colour_primary red
_exptl_crystal_density_diffrn 1.148
_exptl_crystal_description plate
_exptl_crystal_F_000 2936
_exptl_crystal_recrystallization_method 'Re-crystallisation from solvent: benzene'
_exptl_crystal_size_max 0.195
_exptl_crystal_size_mid 0.104
_exptl_crystal_size_min 0.034
_refine_diff_density_max 0.583
_refine_diff_density_min -0.530
_refine_diff_density_rms 0.085
_refine_ls_extinction_method none
_refine_ls_goodness_of_fit_ref 1.027
_refine_ls_hydrogen_treatment mixed
_refine_ls_matrix_type full
_refine_ls_number_parameters 750
_refine_ls_number_reflns 18229
_refine_ls_number_restraints 0
_refine_ls_restrained_S_all 1.027
_refine_ls_R_factor_all 0.0655
_refine_ls_R_factor_gt 0.0406
_refine_ls_shift/su_max 0.002
_refine_ls_shift/su_mean 0.000
_refine_ls_structure_factor_coef Fsqd
_refine_ls_weighting_details 'w=1/[\s^2^(Fo^2^)+(0.0355P)^2^+4.6681P] where P=(Fo^2^+2Fc^2^)/3'
_refine_ls_weighting_scheme calc
_refine_ls_wR_factor_gt 0.0849
_refine_ls_wR_factor_ref 0.0959
_reflns_Friedel_coverage 0.000
_reflns_number_gt 13834
_reflns_number_total 18229
_reflns_threshold_expression 'I > 2\s(I)'
_cod_data_source_file d5sc07177a3.cif
_cod_data_source_block Tbb2Ge2CH2_dianion
_cod_depositor_comments 'Adding full bibliography for 1576066--1576068.cif.'
_cod_database_code 1576067
_shelx_shelxl_version_number 2019/3
_shelx_space_group_comment
;
The symmetry employed for this shelxl refinement is uniquely defined
by the following loop, which should always be used as a source of
symmetry information in preference to the above space-group names.
They are only intended as comments.
;
_shelx_estimated_absorpt_t_max 0.970
_shelx_estimated_absorpt_t_min 0.822
_olex2_refinement_description
;
1. Fixed Uiso
 At 1.5 times of:
  All C(H,H,H) groups, {H42B,H42C} of C42, H42A of C1
 At 1.2 times of:
  H28 of C28, H32 of C32, H33 of C33, H30 of C30, {H1A,H1B} of C1, H50 of C50,
   H55 of C55, H51 of C51, H58 of C58, H52 of C52, H59 of C59, H61 of C61, H62
  of C62, H57 of C57, H56 of C56, H63 of C63, H60 of C60, H64 of C64, H53 of
  C53, H54 of C54, H9 of C9, H4 of C4, H65 of C65, H8 of C8, H66 of C66, H67 of
  C67, H6 of C6
2.a Ternary CH refined with riding coordinates:
 C8(H8), C9(H9), C32(H32), C33(H33)
2.b Secondary CH2 refined with riding coordinates:
 C1(H1A,H1B)
2.c Aromatic/amide H refined with riding coordinates:
 C50(H50), C51(H51), C52(H52), C53(H53), C54(H54), C55(H55), C56(H56),
 C57(H57), C58(H58), C59(H59), C60(H60), C61(H61), C62(H62), C63(H63), C64(H64),
  C65(H65), C66(H66), C67(H67), C4(H4), C6(H6), C28(H28), C30(H30)
2.d Idealised Me refined as rotating group:
 C43(H43A,H43B,H43C), C44(H44A,H44B,H44C), C45(H45A,H45B,H45C), C47(H47A,H47B,
 H47C), C48(H48A,H48B,H48C), C49(H49A,H49B,H49C), C10(H10A,H10B,H10C), C11(H11A,
 H11B,H11C), C12(H12A,H12B,H12C), C13(H13A,H13B,H13C), C14(H14A,H14B,H14C),
 C15(H15A,H15B,H15C), C16(H16A,H16B,H16C), C17(H17A,H17B,H17C), C18(H18A,H18B,
 H18C), C19(H19A,H19B,H19C), C20(H20A,H20B,H20C), C21(H21A,H21B,H21C), C23(H23A,
 H23B,H23C), C24(H24A,H24B,H24C), C25(H25A,H25B,H25C), C34(H34A,H34B,H34C),
 C35(H35A,H35B,H35C), C36(H36A,H36B,H36C), C37(H37A,H37B,H37C), C38(H38A,H38B,
 H38C), C39(H39A,H39B,H39C), C40(H40A,H40B,H40C), C41(H41A,H41B,H41C)
;
_olex2_submission_special_instructions 'No special instructions were received'

loop_
_space_group_symop_operation_xyz
'x, y, z'
'-x, y+1/2, -z+1/2'
'-x, -y, -z'
'x, -y-1/2, z-1/2'

loop_
_atom_site_label
_atom_site_type_symbol
_atom_site_fract_x
_atom_site_fract_y
_atom_site_fract_z
_atom_site_U_iso_or_equiv
_atom_site_adp_type
_atom_site_occupancy
_atom_site_site_symmetry_order
_atom_site_calc_flag
_atom_site_refinement_flags_posn
_atom_site_refinement_flags_adp
_atom_site_refinement_flags_occupancy
_atom_site_disorder_assembly
_atom_site_disorder_group
C1 C 0.75167(10) 0.24906(17) 0.64963(8) 0.0185(5) Uani 1 1 d . . . . .
H1A H 0.719148 0.266471 0.672032 0.022 Uiso 1 1 calc R U . . .
H1B H 0.787681 0.225942 0.668246 0.022 Uiso 1 1 calc R U . . .
H42A H 0.5783(12) 0.136(2) 0.8172(11) 0.028 Uiso 1 1 d . U . . .
C43 C 0.65912(13) -0.1191(2) 0.72268(10) 0.0308(6) Uani 1 1 d . . . . .
H43A H 0.651683 -0.191472 0.715995 0.046 Uiso 1 1 calc R U . . .
H43B H 0.646620 -0.102299 0.756488 0.046 Uiso 1 1 calc R U . . .
H43C H 0.701406 -0.104983 0.720073 0.046 Uiso 1 1 calc R U . . .
C44 C 0.63259(13) -0.0832(2) 0.61130(9) 0.0300(6) Uani 1 1 d . . . . .
H44A H 0.632205 -0.157838 0.610188 0.045 Uiso 1 1 calc R U . . .
H44B H 0.671613 -0.058282 0.602185 0.045 Uiso 1 1 calc R U . . .
H44C H 0.602559 -0.056429 0.587622 0.045 Uiso 1 1 calc R U . . .
C45 C 0.53579(12) -0.0636(2) 0.68532(10) 0.0320(6) Uani 1 1 d . . . . .
H45A H 0.512128 -0.022444 0.661586 0.048 Uiso 1 1 calc R U . . .
H45B H 0.526073 -0.044912 0.719611 0.048 Uiso 1 1 calc R U . . .
H45C H 0.527096 -0.135952 0.679805 0.048 Uiso 1 1 calc R U . . .
C46 C 0.45114(11) 0.25849(19) 0.61651(9) 0.0236(5) Uani 1 1 d . . . . .
C47 C 0.41762(12) 0.1653(2) 0.63544(11) 0.0341(6) Uani 1 1 d . . . . .
H47A H 0.420075 0.109895 0.611006 0.051 Uiso 1 1 calc R U . . .
H47B H 0.376108 0.183345 0.639840 0.051 Uiso 1 1 calc R U . . .
H47C H 0.435238 0.143116 0.667570 0.051 Uiso 1 1 calc R U . . .
C48 C 0.41905(12) 0.2970(2) 0.56880(10) 0.0336(6) Uani 1 1 d . . . . .
H48A H 0.439067 0.357947 0.556592 0.050 Uiso 1 1 calc R U . . .
H48B H 0.378094 0.313881 0.576238 0.050 Uiso 1 1 calc R U . . .
H48C H 0.419504 0.243803 0.543078 0.050 Uiso 1 1 calc R U . . .
C49 C 0.44938(13) 0.3434(2) 0.65598(11) 0.0398(7) Uani 1 1 d . . . . .
H49A H 0.469024 0.319920 0.687064 0.060 Uiso 1 1 calc R U . . .
H49B H 0.408202 0.360637 0.662440 0.060 Uiso 1 1 calc R U . . .
H49C H 0.469774 0.403808 0.643623 0.060 Uiso 1 1 calc R U . . .
C50 C 0.67735(16) 0.6268(2) 0.63860(14) 0.0506(9) Uani 1 1 d . . . . .
H50 H 0.702162 0.644690 0.611949 0.061 Uiso 1 1 calc R U . . .
C51 C 0.61771(15) 0.6340(2) 0.63257(12) 0.0413(7) Uani 1 1 d . . . . .
H51 H 0.601078 0.657429 0.601591 0.050 Uiso 1 1 calc R U . . .
C52 C 0.58161(14) 0.6084(2) 0.67007(12) 0.0416(7) Uani 1 1 d . . . . .
H52 H 0.540024 0.613315 0.664870 0.050 Uiso 1 1 calc R U . . .
C53 C 0.60409(17) 0.5758(2) 0.71513(12) 0.0494(9) Uani 1 1 d . . . . .
H53 H 0.578387 0.558704 0.741287 0.059 Uiso 1 1 calc R U . . .
C54 C 0.6647(2) 0.5678(2) 0.72252(14) 0.0617(12) Uani 1 1 d . . . . .
H54 H 0.680926 0.545059 0.753778 0.074 Uiso 1 1 calc R U . . .
C55 C 0.70177(16) 0.5932(3) 0.68369(18) 0.0627(12) Uani 1 1 d . . . . .
H55 H 0.743415 0.587587 0.688189 0.075 Uiso 1 1 calc R U . . .
C56 C 0.92168(13) -0.1199(2) 0.63753(11) 0.0366(7) Uani 1 1 d . . . . .
H56 H 0.963562 -0.117855 0.636624 0.044 Uiso 1 1 calc R U . . .
C57 C 0.88874(15) -0.1378(2) 0.59414(11) 0.0411(7) Uani 1 1 d . . . . .
H57 H 0.907811 -0.148400 0.563384 0.049 Uiso 1 1 calc R U . . .
C58 C 0.82738(17) -0.1403(2) 0.59571(13) 0.0479(9) Uani 1 1 d . . . . .
H58 H 0.804273 -0.152238 0.566023 0.058 Uiso 1 1 calc R U . . .
C59 C 0.80042(15) -0.1254(3) 0.64068(13) 0.0491(8) Uani 1 1 d . . . . .
H59 H 0.758551 -0.126994 0.641880 0.059 Uiso 1 1 calc R U . . .
C60 C 0.83355(14) -0.1083(3) 0.68376(12) 0.0431(8) Uani 1 1 d . . . . .
H60 H 0.814683 -0.098679 0.714672 0.052 Uiso 1 1 calc R U . . .
C61 C 0.89414(13) -0.1052(2) 0.68197(11) 0.0371(7) Uani 1 1 d . . . . .
H61 H 0.917067 -0.092676 0.711695 0.045 Uiso 1 1 calc R U . . .
C62 C 0.74938(14) 0.6760(3) 0.39777(15) 0.0526(9) Uani 1 1 d . . . . .
H62 H 0.746116 0.611634 0.413683 0.063 Uiso 1 1 calc R U . . .
C63 C 0.74980(15) 0.6821(3) 0.34628(15) 0.0541(9) Uani 1 1 d . . . . .
H63 H 0.746236 0.621943 0.326645 0.065 Uiso 1 1 calc R U . . .
C64 C 0.75538(15) 0.7752(3) 0.32337(14) 0.0525(9) Uani 1 1 d . . . . .
H64 H 0.756215 0.779472 0.287915 0.063 Uiso 1 1 calc R U . . .
C65 C 0.75971(15) 0.8611(3) 0.35171(14) 0.0507(9) Uani 1 1 d . . . . .
H65 H 0.763039 0.925489 0.335800 0.061 Uiso 1 1 calc R U . . .
C66 C 0.75933(14) 0.8559(3) 0.40296(14) 0.0483(8) Uani 1 1 d . . . . .
H66 H 0.762975 0.916427 0.422331 0.058 Uiso 1 1 calc R U . . .
C67 C 0.75370(14) 0.7637(3) 0.42618(13) 0.0512(9) Uani 1 1 d . . . . .
H67 H 0.752774 0.760072 0.461655 0.061 Uiso 1 1 calc R U . . .
Si1 Si 0.85291(3) 0.17091(5) 0.45738(2) 0.02112(14) Uani 1 1 d . . . . .
Si2 Si 0.86981(3) 0.41133(5) 0.45939(2) 0.02542(16) Uani 1 1 d . . . . .
Si3 Si 0.88277(3) 0.30841(6) 0.74199(2) 0.02311(15) Uani 1 1 d . . . . .
Si4 Si 0.90056(3) 0.51803(5) 0.68413(3) 0.02675(16) Uani 1 1 d . . . . .
Si5 Si 0.61125(3) 0.37243(5) 0.47439(2) 0.02040(14) Uani 1 1 d . . . . .
Si6 Si 0.60269(3) 0.13155(5) 0.45983(2) 0.02126(14) Uani 1 1 d . . . . .
Si7 Si 0.63810(3) 0.15396(5) 0.74661(2) 0.02262(15) Uani 1 1 d . . . . .
Si8 Si 0.61627(3) -0.03965(5) 0.67567(2) 0.02185(14) Uani 1 1 d . . . . .
Ge1 Ge 0.76530(2) 0.35015(2) 0.59272(2) 0.01725(6) Uani 1 1 d . . . . .
Ge2 Ge 0.72795(2) 0.16445(2) 0.58778(2) 0.01730(6) Uani 1 1 d . . . . .
K1 K 0.63816(2) 0.39081(4) 0.63473(2) 0.02210(11) Uani 1 1 d . . . . .
C2 C 0.85466(10) 0.32296(16) 0.59023(8) 0.0158(4) Uani 1 1 d . . . . .
K2 K 0.85923(2) 0.10256(4) 0.61569(2) 0.02276(11) Uani 1 1 d . . . . .
C3 C 0.88216(10) 0.29095(17) 0.54587(8) 0.0170(5) Uani 1 1 d . . . . .
C4 C 0.94145(10) 0.25830(18) 0.54731(8) 0.0198(5) Uani 1 1 d . . . . .
H4 H 0.958251 0.235063 0.517223 0.024 Uiso 1 1 calc R U . . .
C5 C 0.97637(10) 0.25876(18) 0.59106(9) 0.0195(5) Uani 1 1 d . . . . .
C6 C 0.95038(10) 0.29778(18) 0.63372(8) 0.0201(5) Uani 1 1 d . . . . .
H6 H 0.973420 0.301126 0.663985 0.024 Uiso 1 1 calc R U . . .
C7 C 0.89211(10) 0.33206(17) 0.63389(8) 0.0168(5) Uani 1 1 d . . . . .
C8 C 0.84965(11) 0.29155(18) 0.49516(8) 0.0194(5) Uani 1 1 d . . . . .
H8 H 0.807025 0.300097 0.502929 0.023 Uiso 1 1 calc R U . . .
C9 C 0.87172(10) 0.38222(18) 0.68190(8) 0.0184(5) Uani 1 1 d . . . . .
H9 H 0.827923 0.389091 0.677225 0.022 Uiso 1 1 calc R U . . .
C10 C 0.85759(12) 0.05422(19) 0.49741(9) 0.0288(6) Uani 1 1 d . . . . .
H10A H 0.823834 0.052322 0.519476 0.043 Uiso 1 1 calc R U . . .
H10B H 0.894371 0.055638 0.517685 0.043 Uiso 1 1 calc R U . . .
H10C H 0.857031 -0.006494 0.476044 0.043 Uiso 1 1 calc R U . . .
C11 C 0.78207(12) 0.1615(2) 0.42009(9) 0.0286(6) Uani 1 1 d . . . . .
H11A H 0.782959 0.101031 0.398613 0.043 Uiso 1 1 calc R U . . .
H11B H 0.776992 0.222524 0.399253 0.043 Uiso 1 1 calc R U . . .
H11C H 0.749060 0.156050 0.442816 0.043 Uiso 1 1 calc R U . . .
C12 C 0.91706(12) 0.1640(2) 0.41473(9) 0.0309(6) Uani 1 1 d . . . . .
H12A H 0.953915 0.159333 0.434789 0.046 Uiso 1 1 calc R U . . .
H12B H 0.917821 0.225371 0.393863 0.046 Uiso 1 1 calc R U . . .
H12C H 0.912973 0.103722 0.393267 0.046 Uiso 1 1 calc R U . . .
C13 C 0.83792(12) 0.4134(2) 0.39364(9) 0.0287(6) Uani 1 1 d . . . . .
H13A H 0.848353 0.477711 0.377488 0.043 Uiso 1 1 calc R U . . .
H13B H 0.794832 0.407325 0.394435 0.043 Uiso 1 1 calc R U . . .
H13C H 0.853941 0.356298 0.374719 0.043 Uiso 1 1 calc R U . . .
C14 C 0.95144(13) 0.4254(2) 0.45489(11) 0.0426(8) Uani 1 1 d . . . . .
H14A H 0.960427 0.490840 0.439209 0.064 Uiso 1 1 calc R U . . .
H14B H 0.966883 0.369806 0.434567 0.064 Uiso 1 1 calc R U . . .
H14C H 0.969890 0.422837 0.488513 0.064 Uiso 1 1 calc R U . . .
C15 C 0.83952(17) 0.5239(2) 0.49257(11) 0.0483(9) Uani 1 1 d . . . . .
H15A H 0.858622 0.529552 0.525856 0.072 Uiso 1 1 calc R U . . .
H15B H 0.796839 0.515426 0.496000 0.072 Uiso 1 1 calc R U . . .
H15C H 0.847169 0.585756 0.473306 0.072 Uiso 1 1 calc R U . . .
C16 C 0.88376(12) 0.1663(2) 0.73394(9) 0.0288(6) Uani 1 1 d . . . . .
H16A H 0.890795 0.133747 0.766587 0.043 Uiso 1 1 calc R U . . .
H16B H 0.915335 0.147383 0.711454 0.043 Uiso 1 1 calc R U . . .
H16C H 0.845656 0.143607 0.719590 0.043 Uiso 1 1 calc R U . . .
C17 C 0.82109(13) 0.3418(2) 0.78376(10) 0.0337(6) Uani 1 1 d . . . . .
H17A H 0.821919 0.296210 0.812809 0.051 Uiso 1 1 calc R U . . .
H17B H 0.783298 0.334382 0.765289 0.051 Uiso 1 1 calc R U . . .
H17C H 0.825682 0.412472 0.795128 0.051 Uiso 1 1 calc R U . . .
C18 C 0.95451(12) 0.3359(2) 0.77605(9) 0.0329(6) Uani 1 1 d . . . . .
H18A H 0.956315 0.408354 0.784894 0.049 Uiso 1 1 calc R U . . .
H18B H 0.987352 0.319118 0.754476 0.049 Uiso 1 1 calc R U . . .
H18C H 0.957395 0.294706 0.806609 0.049 Uiso 1 1 calc R U . . .
C19 C 0.87336(14) 0.5859(2) 0.74061(10) 0.0401(7) Uani 1 1 d . . . . .
H19A H 0.883833 0.658232 0.738728 0.060 Uiso 1 1 calc R U . . .
H19B H 0.891680 0.555994 0.770886 0.060 Uiso 1 1 calc R U . . .
H19C H 0.830339 0.579024 0.741772 0.060 Uiso 1 1 calc R U . . .
C20 C 0.98307(13) 0.5286(2) 0.68584(12) 0.0429(7) Uani 1 1 d . . . . .
H20A H 0.998840 0.493671 0.656725 0.064 Uiso 1 1 calc R U . . .
H20B H 0.999110 0.497125 0.716597 0.064 Uiso 1 1 calc R U . . .
H20C H 0.994416 0.600666 0.685093 0.064 Uiso 1 1 calc R U . . .
C21 C 0.87286(17) 0.5867(2) 0.62745(11) 0.0500(9) Uani 1 1 d . . . . .
H21A H 0.874573 0.660266 0.633489 0.075 Uiso 1 1 calc R U . . .
H21B H 0.831912 0.566474 0.619804 0.075 Uiso 1 1 calc R U . . .
H21C H 0.897455 0.569491 0.599103 0.075 Uiso 1 1 calc R U . . .
C22 C 1.03996(11) 0.21830(19) 0.59387(9) 0.0247(5) Uani 1 1 d . . . . .
C23 C 1.04046(14) 0.1158(2) 0.62105(14) 0.0475(8) Uani 1 1 d . . . . .
H23A H 1.024572 0.124497 0.654484 0.071 Uiso 1 1 calc R U . . .
H23B H 1.081084 0.090348 0.624106 0.071 Uiso 1 1 calc R U . . .
H23C H 1.016050 0.066913 0.601970 0.071 Uiso 1 1 calc R U . . .
C24 C 1.06505(13) 0.2033(3) 0.54182(11) 0.0438(8) Uani 1 1 d . . . . .
H24A H 1.042062 0.151167 0.523647 0.066 Uiso 1 1 calc R U . . .
H24B H 1.106368 0.181555 0.545201 0.066 Uiso 1 1 calc R U . . .
H24C H 1.062792 0.267732 0.523284 0.066 Uiso 1 1 calc R U . . .
C25 C 1.08107(12) 0.2918(2) 0.62273(11) 0.0383(7) Uani 1 1 d . . . . .
H25A H 1.079554 0.358914 0.606709 0.057 Uiso 1 1 calc R U . . .
H25B H 1.121601 0.265646 0.622606 0.057 Uiso 1 1 calc R U . . .
H25C H 1.068344 0.297693 0.657336 0.057 Uiso 1 1 calc R U . . .
C26 C 0.63852(10) 0.18427(16) 0.59379(8) 0.0162(4) Uani 1 1 d . . . . .
C27 C 0.60230(10) 0.22455(16) 0.55433(8) 0.0158(4) Uani 1 1 d . . . . .
C28 C 0.54275(10) 0.24769(17) 0.56207(8) 0.0178(5) Uani 1 1 d . . . . .
H28 H 0.519889 0.276220 0.535169 0.021 Uiso 1 1 calc R U . . .
C29 C 0.51574(10) 0.23072(17) 0.60739(8) 0.0185(5) Uani 1 1 d . . . . .
C30 C 0.55042(10) 0.18450(17) 0.64503(8) 0.0189(5) Uani 1 1 d . . . . .
H30 H 0.533007 0.170033 0.676142 0.023 Uiso 1 1 calc R U . . .
C31 C 0.60913(10) 0.15878(17) 0.63902(8) 0.0173(5) Uani 1 1 d . . . . .
C32 C 0.62519(10) 0.24215(17) 0.50205(8) 0.0177(5) Uani 1 1 d . . . . .
H32 H 0.669134 0.236887 0.505997 0.021 Uiso 1 1 calc R U . . .
C33 C 0.63963(10) 0.09850(17) 0.68149(8) 0.0187(5) Uani 1 1 d . . . . .
H33 H 0.682355 0.098513 0.673104 0.022 Uiso 1 1 calc R U . . .
C34 C 0.61494(12) 0.47387(19) 0.52361(9) 0.0280(6) Uani 1 1 d . . . . .
H34A H 0.652705 0.469087 0.542361 0.042 Uiso 1 1 calc R U . . .
H34B H 0.582415 0.464645 0.546552 0.042 Uiso 1 1 calc R U . . .
H34C H 0.611633 0.540994 0.507707 0.042 Uiso 1 1 calc R U . . .
C35 C 0.67080(12) 0.4023(2) 0.42982(10) 0.0305(6) Uani 1 1 d . . . . .
H35A H 0.663064 0.468897 0.414337 0.046 Uiso 1 1 calc R U . . .
H35B H 0.671536 0.349844 0.403772 0.046 Uiso 1 1 calc R U . . .
H35C H 0.709035 0.403993 0.447983 0.046 Uiso 1 1 calc R U . . .
C36 C 0.53757(12) 0.3860(2) 0.44034(9) 0.0285(6) Uani 1 1 d . . . . .
H36A H 0.535245 0.452932 0.424111 0.043 Uiso 1 1 calc R U . . .
H36B H 0.505830 0.379772 0.464276 0.043 Uiso 1 1 calc R U . . .
H36C H 0.533316 0.332462 0.414938 0.043 Uiso 1 1 calc R U . . .
C37 C 0.62047(12) 0.1531(2) 0.39238(9) 0.0277(6) Uani 1 1 d . . . . .
H37A H 0.662894 0.165879 0.389749 0.041 Uiso 1 1 calc R U . . .
H37B H 0.598281 0.212159 0.379499 0.041 Uiso 1 1 calc R U . . .
H37C H 0.609484 0.092622 0.372726 0.041 Uiso 1 1 calc R U . . .
C38 C 0.52121(12) 0.1083(2) 0.46029(10) 0.0318(6) Uani 1 1 d . . . . .
H38A H 0.511395 0.048647 0.439638 0.048 Uiso 1 1 calc R U . . .
H38B H 0.500284 0.168123 0.446757 0.048 Uiso 1 1 calc R U . . .
H38C H 0.509262 0.096117 0.494719 0.048 Uiso 1 1 calc R U . . .
C39 C 0.64241(13) 0.01401(19) 0.48127(9) 0.0306(6) Uani 1 1 d . . . . .
H39A H 0.622651 -0.014814 0.510162 0.046 Uiso 1 1 calc R U . . .
H39B H 0.683319 0.031156 0.490859 0.046 Uiso 1 1 calc R U . . .
H39C H 0.642106 -0.036025 0.454036 0.046 Uiso 1 1 calc R U . . .
C40 C 0.63083(13) 0.2964(2) 0.74757(9) 0.0300(6) Uani 1 1 d . . . . .
H40A H 0.626867 0.319592 0.782157 0.045 Uiso 1 1 calc R U . . .
H40B H 0.595784 0.316661 0.727587 0.045 Uiso 1 1 calc R U . . .
H40C H 0.666048 0.327194 0.733456 0.045 Uiso 1 1 calc R U . . .
C41 C 0.70848(13) 0.1190(2) 0.78071(10) 0.0351(7) Uani 1 1 d . . . . .
H41A H 0.742059 0.136229 0.760047 0.053 Uiso 1 1 calc R U . . .
H41B H 0.708730 0.045620 0.787632 0.053 Uiso 1 1 calc R U . . .
H41C H 0.711542 0.156657 0.812342 0.053 Uiso 1 1 calc R U . . .
C42 C 0.57491(14) 0.1084(3) 0.78430(10) 0.0336(6) Uani 1 1 d . . . . .
H42B H 0.5743(14) 0.035(3) 0.7876(12) 0.050 Uiso 1 1 d . U . . .
H42C H 0.5385(16) 0.133(3) 0.7715(12) 0.050 Uiso 1 1 d . U . . .

loop_
_atom_site_aniso_label
_atom_site_aniso_U_11
_atom_site_aniso_U_22
_atom_site_aniso_U_33
_atom_site_aniso_U_23
_atom_site_aniso_U_13
_atom_site_aniso_U_12
C1 0.0175(11) 0.0237(12) 0.0143(11) 0.0002(9) -0.0018(9) -0.0011(9)
C43 0.0357(16) 0.0278(14) 0.0286(14) 0.0078(11) -0.0018(11) 0.0032(12)
C44 0.0400(16) 0.0222(13) 0.0276(13) 0.0018(11) -0.0020(11) -0.0053(11)
C45 0.0296(15) 0.0306(15) 0.0358(15) 0.0056(12) -0.0011(11) -0.0091(12)
C46 0.0187(12) 0.0257(13) 0.0265(13) 0.0003(10) 0.0045(10) 0.0037(10)
C47 0.0204(14) 0.0417(17) 0.0403(16) 0.0113(13) 0.0029(11) -0.0022(12)
C48 0.0199(14) 0.0451(17) 0.0360(15) 0.0109(13) 0.0013(11) 0.0097(12)
C49 0.0329(16) 0.0438(18) 0.0430(17) -0.0135(14) 0.0083(13) 0.0114(14)
C50 0.051(2) 0.0344(17) 0.068(2) -0.0133(16) 0.0151(18) -0.0127(15)
C51 0.055(2) 0.0244(15) 0.0440(18) -0.0046(13) -0.0065(15) 0.0023(14)
C52 0.0373(17) 0.0380(17) 0.0496(19) -0.0142(14) 0.0010(14) 0.0074(14)
C53 0.070(3) 0.0373(18) 0.0411(18) -0.0120(14) 0.0122(17) -0.0018(17)
C54 0.101(3) 0.0317(18) 0.050(2) -0.0117(16) -0.039(2) 0.007(2)
C55 0.0346(19) 0.039(2) 0.113(4) -0.027(2) -0.023(2) 0.0020(15)
C56 0.0312(16) 0.0313(15) 0.0475(18) 0.0104(13) 0.0017(13) 0.0069(12)
C57 0.062(2) 0.0235(14) 0.0382(16) 0.0054(12) 0.0085(15) 0.0112(14)
C58 0.063(2) 0.0325(17) 0.0465(19) 0.0073(14) -0.0206(17) -0.0040(15)
C59 0.0302(17) 0.051(2) 0.065(2) 0.0157(17) -0.0074(15) -0.0023(15)
C60 0.0358(18) 0.052(2) 0.0414(17) 0.0106(15) 0.0057(13) 0.0076(15)
C61 0.0362(17) 0.0384(16) 0.0364(16) 0.0077(13) -0.0061(13) 0.0053(13)
C62 0.0302(17) 0.045(2) 0.082(3) 0.0188(18) -0.0072(17) -0.0065(14)
C63 0.045(2) 0.044(2) 0.072(3) -0.0112(18) -0.0162(18) 0.0001(16)
C64 0.046(2) 0.060(2) 0.050(2) 0.0018(17) -0.0096(16) -0.0009(17)
C65 0.041(2) 0.044(2) 0.066(2) 0.0124(17) -0.0034(16) -0.0036(15)
C66 0.0350(18) 0.0424(19) 0.067(2) -0.0117(17) -0.0020(16) -0.0005(14)
C67 0.0370(18) 0.071(3) 0.0454(19) 0.0028(17) 0.0028(14) -0.0069(17)
Si1 0.0242(4) 0.0227(3) 0.0166(3) -0.0031(3) 0.0019(3) 0.0003(3)
Si2 0.0345(4) 0.0237(4) 0.0179(3) 0.0029(3) -0.0032(3) -0.0041(3)
Si3 0.0234(4) 0.0306(4) 0.0152(3) -0.0011(3) -0.0023(3) -0.0015(3)
Si4 0.0337(4) 0.0227(4) 0.0236(3) -0.0055(3) -0.0033(3) -0.0037(3)
Si5 0.0211(3) 0.0219(3) 0.0181(3) 0.0046(3) -0.0016(3) 0.0004(3)
Si6 0.0248(4) 0.0237(3) 0.0151(3) -0.0003(3) -0.0013(3) -0.0026(3)
Si7 0.0269(4) 0.0269(4) 0.0141(3) 0.0026(3) -0.0003(3) -0.0044(3)
Si8 0.0243(4) 0.0201(3) 0.0210(3) 0.0044(3) -0.0010(3) -0.0011(3)
Ge1 0.01571(12) 0.01923(13) 0.01678(12) 0.00099(9) 0.00000(9) 0.00064(10)
Ge2 0.01572(12) 0.01975(13) 0.01633(12) -0.00010(9) -0.00100(9) 0.00027(10)
K1 0.0251(3) 0.0192(3) 0.0220(2) -0.0022(2) 0.0012(2) 0.0019(2)
C2 0.0171(11) 0.0136(10) 0.0167(10) 0.0020(8) -0.0014(8) -0.0014(9)
K2 0.0242(3) 0.0197(3) 0.0242(3) 0.0013(2) -0.0020(2) 0.0029(2)
C3 0.0205(12) 0.0155(11) 0.0148(10) 0.0005(9) -0.0003(9) -0.0007(9)
C4 0.0208(12) 0.0206(12) 0.0182(11) -0.0015(9) 0.0018(9) 0.0018(10)
C5 0.0174(12) 0.0192(12) 0.0219(12) 0.0010(9) 0.0005(9) 0.0003(9)
C6 0.0192(12) 0.0231(12) 0.0177(11) 0.0008(9) -0.0034(9) -0.0003(10)
C7 0.0180(12) 0.0165(11) 0.0159(10) -0.0004(9) 0.0006(9) -0.0030(9)
C8 0.0206(12) 0.0224(12) 0.0151(11) -0.0002(9) -0.0014(9) -0.0008(10)
C9 0.0178(12) 0.0238(12) 0.0136(10) -0.0035(9) -0.0010(8) -0.0009(9)
C10 0.0388(16) 0.0231(13) 0.0245(13) -0.0031(10) 0.0002(11) 0.0007(11)
C11 0.0312(15) 0.0330(15) 0.0215(12) -0.0050(11) -0.0020(10) -0.0051(12)
C12 0.0340(15) 0.0343(15) 0.0247(13) -0.0062(11) 0.0068(11) 0.0013(12)
C13 0.0351(15) 0.0303(14) 0.0206(12) 0.0069(11) -0.0006(11) -0.0029(12)
C14 0.0402(18) 0.0447(18) 0.0422(17) 0.0163(14) -0.0111(14) -0.0200(14)
C15 0.094(3) 0.0225(15) 0.0285(15) 0.0018(12) 0.0024(16) 0.0018(16)
C16 0.0312(15) 0.0323(15) 0.0227(12) 0.0059(11) -0.0041(10) 0.0023(12)
C17 0.0345(16) 0.0436(17) 0.0232(13) -0.0014(12) 0.0053(11) -0.0016(13)
C18 0.0316(15) 0.0454(17) 0.0212(12) -0.0009(12) -0.0067(11) -0.0016(13)
C19 0.0486(19) 0.0374(17) 0.0342(15) -0.0157(13) -0.0025(13) 0.0023(14)
C20 0.0407(18) 0.0367(17) 0.0513(19) -0.0043(14) 0.0030(14) -0.0155(14)
C21 0.087(3) 0.0203(14) 0.0414(17) 0.0028(13) -0.0175(17) -0.0131(16)
C22 0.0184(12) 0.0270(13) 0.0285(13) -0.0005(10) -0.0004(10) 0.0043(10)
C23 0.0299(17) 0.0359(17) 0.076(2) 0.0162(16) -0.0012(15) 0.0090(14)
C24 0.0222(15) 0.070(2) 0.0392(16) -0.0113(16) 0.0015(12) 0.0129(15)
C25 0.0183(14) 0.0464(18) 0.0499(18) -0.0106(14) -0.0031(12) 0.0041(12)
C26 0.0189(12) 0.0131(10) 0.0164(10) -0.0006(8) -0.0029(9) -0.0025(9)
C27 0.0190(12) 0.0123(10) 0.0160(11) -0.0008(8) -0.0004(8) -0.0009(9)
C28 0.0192(12) 0.0180(11) 0.0160(11) 0.0013(9) -0.0023(9) 0.0005(9)
C29 0.0179(12) 0.0165(11) 0.0211(11) -0.0006(9) 0.0004(9) 0.0003(9)
C30 0.0217(12) 0.0192(11) 0.0158(11) 0.0002(9) 0.0026(9) -0.0023(9)
C31 0.0202(12) 0.0157(11) 0.0159(10) -0.0011(9) -0.0013(9) -0.0024(9)
C32 0.0178(11) 0.0194(11) 0.0157(11) 0.0012(9) -0.0017(9) -0.0009(9)
C33 0.0170(12) 0.0207(12) 0.0184(11) 0.0037(9) -0.0003(9) -0.0004(9)
C34 0.0333(15) 0.0220(13) 0.0283(13) 0.0030(10) -0.0041(11) 0.0038(11)
C35 0.0335(15) 0.0316(15) 0.0266(13) 0.0062(11) 0.0031(11) -0.0053(12)
C36 0.0294(15) 0.0306(14) 0.0252(13) 0.0075(11) -0.0049(11) 0.0019(11)
C37 0.0310(15) 0.0332(15) 0.0186(12) -0.0014(10) -0.0020(10) -0.0037(12)
C38 0.0296(15) 0.0346(15) 0.0311(14) -0.0035(12) -0.0020(11) -0.0099(12)
C39 0.0445(17) 0.0246(13) 0.0225(13) -0.0027(10) -0.0025(11) 0.0000(12)
C40 0.0425(17) 0.0307(14) 0.0169(12) -0.0035(10) 0.0044(11) -0.0033(12)
C41 0.0371(16) 0.0433(17) 0.0244(13) 0.0041(12) -0.0090(11) -0.0068(13)
C42 0.0400(17) 0.0397(17) 0.0214(13) 0.0020(12) 0.0074(12) -0.0082(14)

loop_
_atom_type_symbol
_atom_type_description
_atom_type_scat_dispersion_real
_atom_type_scat_dispersion_imag
_atom_type_scat_source
C C 0.0033 0.0016 'International Tables Vol C Tables 4.2.6.8 and 6.1.1.4'
H H 0.0000 0.0000 'International Tables Vol C Tables 4.2.6.8 and 6.1.1.4'
Ge Ge 0.1547 1.8001 'International Tables Vol C Tables 4.2.6.8 and 6.1.1.4'
K K 0.2009 0.2494 'International Tables Vol C Tables 4.2.6.8 and 6.1.1.4'
Si Si 0.0817 0.0704 'International Tables Vol C Tables 4.2.6.8 and 6.1.1.4'

loop_
_geom_angle_atom_site_label_1
_geom_angle_atom_site_label_2
_geom_angle_atom_site_label_3
_geom_angle
_geom_angle_site_symmetry_1
_geom_angle_site_symmetry_3
_geom_angle_publ_flag
H1A C1 H1B 112.5 . . ?
Ge1 C1 H1A 115.5 . . ?
Ge1 C1 H1B 115.5 . . ?
Ge1 C1 Ge2 78.12(8) . . ?
Ge1 C1 K1 70.65(6) . . ?
Ge1 C1 K2 92.57(8) . . ?
Ge2 C1 H1A 115.5 . . ?
Ge2 C1 H1B 115.5 . . ?
Ge2 C1 K1 91.42(8) . . ?
Ge2 C1 K2 68.61(6) . . ?
K1 C1 H1A 47.8 . . ?
K1 C1 H1B 152.9 . . ?
K1 C1 K2 156.58(7) . . ?
K2 C1 H1A 151.9 . . ?
K2 C1 H1B 49.2 . . ?
H43A C43 H43B 109.5 . . ?
H43A C43 H43C 109.5 . . ?
H43B C43 H43C 109.5 . . ?
Si8 C43 H43A 109.5 . . ?
Si8 C43 H43B 109.5 . . ?
Si8 C43 H43C 109.5 . . ?
H44A C44 H44B 109.5 . . ?
H44A C44 H44C 109.5 . . ?
H44B C44 H44C 109.5 . . ?
Si8 C44 H44A 109.5 . . ?
Si8 C44 H44B 109.5 . . ?
Si8 C44 H44C 109.5 . . ?
H45A C45 H45B 109.5 . . ?
H45A C45 H45C 109.5 . . ?
H45B C45 H45C 109.5 . . ?
Si8 C45 H45A 109.5 . . ?
Si8 C45 H45B 109.5 . . ?
Si8 C45 H45C 109.5 . . ?
C47 C46 C48 108.1(2) . . ?
C47 C46 C49 109.2(2) . . ?
C47 C46 C29 110.3(2) . . ?
C48 C46 C49 108.1(2) . . ?
C29 C46 C48 112.1(2) . . ?
C29 C46 C49 109.0(2) . . ?
C46 C47 H47A 109.5 . . ?
C46 C47 H47B 109.5 . . ?
C46 C47 H47C 109.5 . . ?
H47A C47 H47B 109.5 . . ?
H47A C47 H47C 109.5 . . ?
H47B C47 H47C 109.5 . . ?
C46 C48 H48A 109.5 . . ?
C46 C48 H48B 109.5 . . ?
C46 C48 H48C 109.5 . . ?
H48A C48 H48B 109.5 . . ?
H48A C48 H48C 109.5 . . ?
H48B C48 H48C 109.5 . . ?
C46 C49 H49A 109.5 . . ?
C46 C49 H49B 109.5 . . ?
C46 C49 H49C 109.5 . . ?
H49A C49 H49B 109.5 . . ?
H49A C49 H49C 109.5 . . ?
H49B C49 H49C 109.5 . . ?
C51 C50 H50 120.1 . . ?
C51 C50 C55 119.7(3) . . ?
C51 C50 K1 77.98(18) . . ?
C55 C50 H50 120.1 . . ?
C55 C50 K1 79.9(2) . . ?
K1 C50 H50 112.5 . . ?
C50 C51 H51 119.5 . . ?
C50 C51 K1 77.69(18) . . ?
C52 C51 C50 121.0(3) . . ?
C52 C51 H51 119.5 . . ?
C52 C51 K1 80.26(18) . . ?
K1 C51 H51 112.8 . . ?
C51 C52 H52 119.5 . . ?
C51 C52 C53 120.9(3) . . ?
C51 C52 K1 75.72(17) . . ?
C53 C52 H52 119.5 . . ?
C53 C52 K1 80.91(19) . . ?
K1 C52 H52 114.2 . . ?
C52 C53 H53 120.3 . . ?
C52 C53 C54 119.5(3) . . ?
C52 C53 K1 75.41(18) . . ?
C54 C53 H53 120.3 . . ?
C54 C53 K1 77.84(19) . . ?
K1 C53 H53 117.3 . . ?
C53 C54 H54 120.3 . . ?
C53 C54 C55 119.5(3) . . ?
C53 C54 K1 78.26(18) . . ?
C55 C54 H54 120.3 . . ?
C55 C54 K1 75.17(19) . . ?
K1 C54 H54 117.1 . . ?
C50 C55 C54 119.4(3) . . ?
C50 C55 H55 120.3 . . ?
C50 C55 K1 75.57(19) . . ?
C54 C55 H55 120.3 . . ?
C54 C55 K1 80.5(2) . . ?
K1 C55 H55 114.2 . . ?
C57 C56 H56 119.9 . . ?
C57 C56 K2 77.49(16) . . ?
C61 C56 H56 119.9 . . ?
C61 C56 C57 120.2(3) . . ?
C61 C56 K2 79.84(17) . . ?
K2 C56 H56 113.2 . . ?
C56 C57 H57 120.2 . . ?
C56 C57 C58 119.6(3) . . ?
C56 C57 K2 78.26(17) . . ?
C58 C57 H57 120.2 . . ?
C58 C57 K2 78.95(17) . . ?
K2 C57 H57 113.1 . . ?
C57 C58 H58 120.3 . . ?
C57 C58 K2 76.66(17) . . ?
C59 C58 C57 119.5(3) . . ?
C59 C58 H58 120.3 . . ?
C59 C58 K2 79.8(2) . . ?
K2 C58 H58 113.9 . . ?
C58 C59 H59 119.7 . . ?
C58 C59 K2 76.34(19) . . ?
C60 C59 C58 120.6(3) . . ?
C60 C59 H59 119.7 . . ?
C60 C59 K2 79.08(19) . . ?
K2 C59 H59 115.4 . . ?
C59 C60 H60 120.1 . . ?
C59 C60 C61 119.7(3) . . ?
C59 C60 K2 77.34(19) . . ?
C61 C60 H60 120.1 . . ?
C61 C60 K2 76.58(18) . . ?
K2 C60 H60 116.7 . . ?
C56 C61 C60 120.4(3) . . ?
C56 C61 H61 119.8 . . ?
C56 C61 K2 76.26(16) . . ?
C60 C61 H61 119.8 . . ?
C60 C61 K2 79.76(17) . . ?
K2 C61 H61 114.7 . . ?
C63 C62 H62 120.1 . . ?
C63 C62 C67 119.9(3) . . ?
C67 C62 H62 120.1 . . ?
C62 C63 H63 120.0 . . ?
C64 C63 C62 120.0(3) . . ?
C64 C63 H63 120.0 . . ?
C63 C64 H64 120.2 . . ?
C65 C64 C63 119.7(3) . . ?
C65 C64 H64 120.2 . . ?
C64 C65 H65 119.6 . . ?
C64 C65 C66 120.8(3) . . ?
C66 C65 H65 119.6 . . ?
C65 C66 H66 120.0 . . ?
C67 C66 C65 120.0(3) . . ?
C67 C66 H66 120.0 . . ?
C62 C67 H67 120.2 . . ?
C66 C67 C62 119.6(3) . . ?
C66 C67 H67 120.2 . . ?
C10 Si1 C8 112.66(11) . . ?
C10 Si1 C12 106.05(12) . . ?
C11 Si1 C8 107.17(11) . . ?
C11 Si1 C10 106.52(12) . . ?
C11 Si1 C12 109.97(12) . . ?
C12 Si1 C8 114.23(12) . . ?
C13 Si2 C8 112.98(11) . . ?
C14 Si2 C8 111.56(12) . . ?
C14 Si2 C13 106.97(13) . . ?
C15 Si2 C8 108.55(12) . . ?
C15 Si2 C13 107.25(13) . . ?
C15 Si2 C14 109.40(16) . . ?
C16 Si3 C9 114.49(11) . . ?
C17 Si3 C9 107.82(12) . . ?
C17 Si3 C16 108.28(13) . . ?
C17 Si3 C18 108.53(13) . . ?
C18 Si3 C9 113.93(12) . . ?
C18 Si3 C16 103.53(13) . . ?
C19 Si4 C9 110.53(13) . . ?
C19 Si4 C20 107.30(14) . . ?
C20 Si4 C9 114.37(13) . . ?
C21 Si4 C9 108.82(12) . . ?
C21 Si4 C19 108.40(15) . . ?
C21 Si4 C20 107.23(16) . . ?
C34 Si5 C32 111.48(11) . . ?
C34 Si5 C36 106.97(12) . . ?
C35 Si5 C32 108.96(12) . . ?
C35 Si5 C34 106.31(12) . . ?
C35 Si5 C36 108.56(12) . . ?
C36 Si5 C32 114.23(11) . . ?
C37 Si6 C32 113.14(11) . . ?
C38 Si6 C32 111.57(11) . . ?
C38 Si6 C37 105.71(12) . . ?
C39 Si6 C32 109.35(11) . . ?
C39 Si6 C37 107.66(12) . . ?
C39 Si6 C38 109.25(13) . . ?
C40 Si7 C33 113.62(11) . . ?
C41 Si7 C33 108.39(12) . . ?
C41 Si7 C40 108.18(13) . . ?
C41 Si7 C42 108.28(14) . . ?
C42 Si7 C33 114.11(12) . . ?
C42 Si7 C40 103.99(14) . . ?
C43 Si8 C33 109.82(11) . . ?
C44 Si8 C43 109.54(13) . . ?
C44 Si8 C45 107.27(13) . . ?
C44 Si8 C33 107.89(11) . . ?
C45 Si8 C43 107.43(13) . . ?
C45 Si8 C33 114.80(12) . . ?
C1 Ge1 Ge2 50.95(6) . . ?
C1 Ge1 K1 71.75(7) . . ?
C1 Ge1 C2 94.72(9) . . ?
C1 Ge1 K2 55.98(7) . . ?
Ge2 Ge1 K1 82.942(14) . . ?
Ge2 Ge1 K2 53.222(15) . . ?
K1 Ge1 K2 125.361(15) . . ?
C2 Ge1 Ge2 98.96(6) . . ?
C2 Ge1 K1 161.10(6) . . ?
C2 Ge1 K2 48.10(6) . . ?
C1 Ge2 Ge1 50.93(6) . . ?
C1 Ge2 K1 56.27(7) . . ?
C1 Ge2 K2 74.11(7) . . ?
C1 Ge2 C26 95.94(9) . . ?
Ge1 Ge2 K1 55.105(15) . . ?
Ge1 Ge2 K2 85.742(15) . . ?
K2 Ge2 K1 128.957(15) . . ?
C26 Ge2 Ge1 101.48(6) . . ?
C26 Ge2 K1 48.83(6) . . ?
C26 Ge2 K2 160.14(6) . . ?
C1 K1 C50 109.66(8) . . ?
C1 K1 C51 133.98(8) . . ?
C1 K1 C52 142.41(7) . . ?
C1 K1 C54 100.98(8) . . ?
C1 K1 C55 94.60(8) . . ?
C1 K1 C34 115.14(6) . . ?
C1 K1 C40 74.15(6) . . ?
C50 K1 C51 24.33(8) . . ?
C50 K1 C52 42.58(9) . . ?
C50 K1 C54 42.80(9) . . ?
C50 K1 C55 24.55(9) . . ?
C50 K1 C40 110.89(8) . . ?
C51 K1 C52 24.02(8) . . ?
C51 K1 C54 49.29(8) . . ?
C51 K1 C55 42.76(9) . . ?
C51 K1 C40 112.37(7) . . ?
C52 K1 C54 41.98(8) . . ?
C55 K1 C52 49.45(9) . . ?
C55 K1 C54 24.31(10) . . ?
Ge1 K1 C1 37.60(4) . . ?
Ge1 K1 C50 85.45(7) . . ?
Ge1 K1 C51 106.97(6) . . ?
Ge1 K1 C52 128.01(6) . . ?
Ge1 K1 C54 102.69(9) . . ?
Ge1 K1 C55 83.37(7) . . ?
Ge1 K1 C34 81.59(5) . . ?
Ge1 K1 C40 109.58(5) . . ?
C26 K1 C1 59.62(6) . . ?
C26 K1 C50 154.06(8) . . ?
C26 K1 C51 155.91(7) . . ?
C26 K1 C52 157.01(7) . . ?
C26 K1 C54 154.75(7) . . ?
C26 K1 C55 153.55(8) . . ?
C26 K1 Ge1 72.44(5) . . ?
C26 K1 C27 26.66(6) . . ?
C26 K1 C31 27.27(6) . . ?
C26 K1 C34 88.32(6) . . ?
C26 K1 C40 89.68(6) . . ?
C27 K1 C1 82.60(6) . . ?
C27 K1 C50 138.80(8) . . ?
C27 K1 C51 129.72(7) . . ?
C27 K1 C52 134.77(7) . . ?
C27 K1 C54 175.36(10) . . ?
C27 K1 C55 159.22(10) . . ?
C27 K1 Ge1 81.95(4) . . ?
C27 K1 C34 64.56(6) . . ?
C27 K1 C40 110.30(6) . . ?
C31 K1 C1 66.15(6) . . ?
C31 K1 C50 174.60(8) . . ?
C31 K1 C51 159.51(8) . . ?
C31 K1 C52 139.03(8) . . ?
C31 K1 C54 133.35(8) . . ?
C31 K1 C55 150.23(9) . . ?
C31 K1 Ge1 92.49(5) . . ?
C31 K1 C27 45.46(6) . . ?
C31 K1 C34 109.80(6) . . ?
C31 K1 C40 65.11(6) . . ?
C34 K1 C50 74.87(8) . . ?
C34 K1 C51 68.03(7) . . ?
C34 K1 C52 85.17(7) . . ?
C34 K1 C54 115.89(8) . . ?
C34 K1 C55 98.78(10) . . ?
C34 K1 C40 167.44(7) . . ?
C40 K1 C52 91.92(8) . . ?
C40 K1 C54 68.24(8) . . ?
C40 K1 C55 88.47(10) . . ?
Ge1 C2 K2 100.88(8) . . ?
C3 C2 Ge1 122.36(16) . . ?
C3 C2 K2 83.69(13) . . ?
C3 C2 C7 116.3(2) . . ?
C7 C2 Ge1 121.33(16) . . ?
C7 C2 K2 83.03(13) . . ?
C1 K2 C56 142.82(7) . . ?
C1 K2 C57 140.87(8) . . ?
C1 K2 C58 116.93(8) . . ?
C1 K2 C61 120.18(7) . . ?
C1 K2 C6 88.34(6) . . ?
C1 K2 C16 71.88(6) . . ?
C56 K2 C58 42.57(8) . . ?
C56 K2 C61 23.90(7) . . ?
C56 K2 C6 113.43(7) . . ?
C56 K2 C16 89.78(7) . . ?
C57 K2 C56 24.25(7) . . ?
C57 K2 C58 24.39(8) . . ?
C57 K2 C61 42.28(7) . . ?
C57 K2 C6 129.75(8) . . ?
C57 K2 C16 112.51(7) . . ?
C58 K2 C61 49.05(8) . . ?
C58 K2 C6 154.11(8) . . ?
Ge2 K2 C1 37.28(4) . . ?
Ge2 K2 C56 131.96(6) . . ?
Ge2 K2 C57 113.73(6) . . ?
Ge2 K2 C58 90.61(6) . . ?
Ge2 K2 C61 122.93(6) . . ?
Ge2 K2 C3 80.14(4) . . ?
Ge2 K2 C6 114.47(4) . . ?
Ge2 K2 C10 80.56(5) . . ?
Ge2 K2 C16 106.96(5) . . ?
C2 K2 C1 57.84(6) . . ?
C2 K2 C56 156.40(7) . . ?
C2 K2 C57 154.39(7) . . ?
C2 K2 C58 153.49(7) . . ?
C2 K2 C61 157.46(7) . . ?
C2 K2 Ge2 70.66(4) . . ?
C2 K2 C3 26.60(6) . . ?
C2 K2 C6 45.47(6) . . ?
C2 K2 C7 26.83(6) . . ?
C2 K2 C10 88.15(6) . . ?
C2 K2 C16 88.64(6) . . ?
C3 K2 C1 80.77(6) . . ?
C3 K2 C56 136.40(7) . . ?
C3 K2 C57 127.80(7) . . ?
C3 K2 C58 134.41(7) . . ?
C3 K2 C61 156.35(7) . . ?
C3 K2 C6 50.70(6) . . ?
C3 K2 C10 64.59(6) . . ?
C3 K2 C16 110.02(6) . . ?
C6 K2 C61 114.72(7) . . ?
C7 K2 C1 64.26(6) . . ?
C7 K2 C56 136.56(7) . . ?
C7 K2 C57 154.45(8) . . ?
C7 K2 C58 178.80(8) . . ?
C7 K2 C61 130.66(7) . . ?
C7 K2 Ge2 90.41(4) . . ?
C7 K2 C3 45.22(6) . . ?
C7 K2 C6 24.76(6) . . ?
C7 K2 C10 109.67(6) . . ?
C7 K2 C16 64.90(6) . . ?
C10 K2 C1 113.78(6) . . ?
C10 K2 C56 89.50(7) . . ?
C10 K2 C57 68.57(7) . . ?
C10 K2 C58 69.88(8) . . ?
C10 K2 C61 110.83(7) . . ?
C10 K2 C6 106.45(6) . . ?
C10 K2 C16 170.30(7) . . ?
C16 K2 C58 115.37(7) . . ?
C16 K2 C61 70.62(7) . . ?
C16 K2 C6 65.10(6) . . ?
C2 C3 K2 69.71(12) . . ?
C2 C3 C8 122.0(2) . . ?
C4 C3 C2 120.6(2) . . ?
C4 C3 K2 85.37(13) . . ?
C4 C3 C8 117.4(2) . . ?
C8 C3 K2 116.58(14) . . ?
K2 C4 H4 120.7 . . ?
C3 C4 K2 69.80(13) . . ?
C3 C4 H4 118.7 . . ?
C5 C4 K2 81.68(14) . . ?
C5 C4 C3 122.6(2) . . ?
C5 C4 H4 118.7 . . ?
C4 C5 K2 74.67(14) . . ?
C4 C5 C6 116.4(2) . . ?
C4 C5 C22 123.2(2) . . ?
C6 C5 K2 73.44(14) . . ?
C6 C5 C22 120.3(2) . . ?
C22 C5 K2 120.91(15) . . ?
K2 C6 H6 118.9 . . ?
C5 C6 K2 82.76(14) . . ?
C5 C6 H6 118.5 . . ?
C7 C6 K2 70.41(13) . . ?
C7 C6 C5 122.9(2) . . ?
C7 C6 H6 118.5 . . ?
C2 C7 K2 70.14(12) . . ?
C2 C7 C9 122.4(2) . . ?
C6 C7 C2 120.6(2) . . ?
C6 C7 K2 84.84(14) . . ?
C6 C7 C9 116.91(19) . . ?
C9 C7 K2 117.91(14) . . ?
Si1 C8 Si2 114.33(12) . . ?
Si1 C8 H8 105.0 . . ?
Si2 C8 H8 105.0 . . ?
C3 C8 Si1 116.59(16) . . ?
C3 C8 Si2 109.55(15) . . ?
C3 C8 H8 105.0 . . ?
Si3 C9 Si4 114.77(11) . . ?
Si3 C9 H9 105.0 . . ?
Si4 C9 H9 105.0 . . ?
C7 C9 Si3 117.29(16) . . ?
C7 C9 Si4 108.59(15) . . ?
C7 C9 H9 105.0 . . ?
Si1 C10 K2 113.49(11) . . ?
Si1 C10 H10A 109.5 . . ?
Si1 C10 H10B 109.5 . . ?
Si1 C10 H10C 109.5 . . ?
K2 C10 H10A 53.2 . . ?
K2 C10 H10B 58.0 . . ?
K2 C10 H10C 137.0 . . ?
H10A C10 H10B 109.5 . . ?
H10A C10 H10C 109.5 . . ?
H10B C10 H10C 109.5 . . ?
Si1 C11 H11A 109.5 . . ?
Si1 C11 H11B 109.5 . . ?
Si1 C11 H11C 109.5 . . ?
H11A C11 H11B 109.5 . . ?
H11A C11 H11C 109.5 . . ?
H11B C11 H11C 109.5 . . ?
Si1 C12 H12A 109.5 . . ?
Si1 C12 H12B 109.5 . . ?
Si1 C12 H12C 109.5 . . ?
H12A C12 H12B 109.5 . . ?
H12A C12 H12C 109.5 . . ?
H12B C12 H12C 109.5 . . ?
Si2 C13 H13A 109.5 . . ?
Si2 C13 H13B 109.5 . . ?
Si2 C13 H13C 109.5 . . ?
H13A C13 H13B 109.5 . . ?
H13A C13 H13C 109.5 . . ?
H13B C13 H13C 109.5 . . ?
Si2 C14 H14A 109.5 . . ?
Si2 C14 H14B 109.5 . . ?
Si2 C14 H14C 109.5 . . ?
H14A C14 H14B 109.5 . . ?
H14A C14 H14C 109.5 . . ?
H14B C14 H14C 109.5 . . ?
Si2 C15 H15A 109.5 . . ?
Si2 C15 H15B 109.5 . . ?
Si2 C15 H15C 109.5 . . ?
H15A C15 H15B 109.5 . . ?
H15A C15 H15C 109.5 . . ?
H15B C15 H15C 109.5 . . ?
Si3 C16 K2 111.05(10) . . ?
Si3 C16 H16A 109.5 . . ?
Si3 C16 H16B 109.5 . . ?
Si3 C16 H16C 109.5 . . ?
K2 C16 H16A 139.5 . . ?
K2 C16 H16B 56.9 . . ?
K2 C16 H16C 55.1 . . ?
H16A C16 H16B 109.5 . . ?
H16A C16 H16C 109.5 . . ?
H16B C16 H16C 109.5 . . ?
Si3 C17 H17A 109.5 . . ?
Si3 C17 H17B 109.5 . . ?
Si3 C17 H17C 109.5 . . ?
H17A C17 H17B 109.5 . . ?
H17A C17 H17C 109.5 . . ?
H17B C17 H17C 109.5 . . ?
Si3 C18 H18A 109.5 . . ?
Si3 C18 H18B 109.5 . . ?
Si3 C18 H18C 109.5 . . ?
H18A C18 H18B 109.5 . . ?
H18A C18 H18C 109.5 . . ?
H18B C18 H18C 109.5 . . ?
Si4 C19 H19A 109.5 . . ?
Si4 C19 H19B 109.5 . . ?
Si4 C19 H19C 109.5 . . ?
H19A C19 H19B 109.5 . . ?
H19A C19 H19C 109.5 . . ?
H19B C19 H19C 109.5 . . ?
Si4 C20 H20A 109.5 . . ?
Si4 C20 H20B 109.5 . . ?
Si4 C20 H20C 109.5 . . ?
H20A C20 H20B 109.5 . . ?
H20A C20 H20C 109.5 . . ?
H20B C20 H20C 109.5 . . ?
Si4 C21 H21A 109.5 . . ?
Si4 C21 H21B 109.5 . . ?
Si4 C21 H21C 109.5 . . ?
H21A C21 H21B 109.5 . . ?
H21A C21 H21C 109.5 . . ?
H21B C21 H21C 109.5 . . ?
C23 C22 C5 108.7(2) . . ?
C23 C22 C24 108.7(2) . . ?
C23 C22 C25 108.6(2) . . ?
C24 C22 C5 111.9(2) . . ?
C24 C22 C25 107.5(2) . . ?
C25 C22 C5 111.2(2) . . ?
C22 C23 H23A 109.5 . . ?
C22 C23 H23B 109.5 . . ?
C22 C23 H23C 109.5 . . ?
H23A C23 H23B 109.5 . . ?
H23A C23 H23C 109.5 . . ?
H23B C23 H23C 109.5 . . ?
C22 C24 H24A 109.5 . . ?
C22 C24 H24B 109.5 . . ?
C22 C24 H24C 109.5 . . ?
H24A C24 H24B 109.5 . . ?
H24A C24 H24C 109.5 . . ?
H24B C24 H24C 109.5 . . ?
C22 C25 H25A 109.5 . . ?
C22 C25 H25B 109.5 . . ?
C22 C25 H25C 109.5 . . ?
H25A C25 H25B 109.5 . . ?
H25A C25 H25C 109.5 . . ?
H25B C25 H25C 109.5 . . ?
Ge2 C26 K1 99.25(8) . . ?
C27 C26 Ge2 122.60(16) . . ?
C27 C26 K1 85.67(13) . . ?
C27 C26 C31 116.1(2) . . ?
C31 C26 Ge2 121.30(16) . . ?
C31 C26 K1 83.94(13) . . ?
C26 C27 K1 67.66(12) . . ?
C26 C27 C32 122.2(2) . . ?
C28 C27 K1 88.77(13) . . ?
C28 C27 C26 120.5(2) . . ?
C28 C27 C32 117.25(19) . . ?
C32 C27 K1 115.63(13) . . ?
K1 C28 H28 122.2 . . ?
C27 C28 K1 67.02(12) . . ?
C27 C28 H28 118.5 . . ?
C29 C28 K1 83.15(13) . . ?
C29 C28 C27 122.9(2) . . ?
C29 C28 H28 118.5 . . ?
C46 C29 K1 124.84(15) . . ?
C28 C29 C46 123.2(2) . . ?
C28 C29 K1 73.86(13) . . ?
C28 C29 C30 116.4(2) . . ?
C30 C29 C46 120.5(2) . . ?
C30 C29 K1 71.88(13) . . ?
K1 C30 H30 119.5 . . ?
C29 C30 K1 84.97(14) . . ?
C29 C30 H30 118.6 . . ?
C31 C30 K1 67.45(13) . . ?
C31 C30 C29 122.9(2) . . ?
C31 C30 H30 118.6 . . ?
C26 C31 K1 68.79(12) . . ?
C26 C31 C33 122.3(2) . . ?
C30 C31 K1 88.31(14) . . ?
C30 C31 C26 120.8(2) . . ?
C30 C31 C33 116.9(2) . . ?
C33 C31 K1 116.17(14) . . ?
Si5 C32 Si6 114.94(11) . . ?
Si5 C32 H32 105.0 . . ?
Si6 C32 H32 105.0 . . ?
C27 C32 Si5 116.08(16) . . ?
C27 C32 Si6 109.66(15) . . ?
C27 C32 H32 105.0 . . ?
Si7 C33 Si8 115.60(12) . . ?
Si7 C33 H33 104.6 . . ?
Si8 C33 H33 104.6 . . ?
C31 C33 Si7 117.63(16) . . ?
C31 C33 Si8 108.38(15) . . ?
C31 C33 H33 104.6 . . ?
Si5 C34 K1 114.43(11) . . ?
Si5 C34 H34A 109.5 . . ?
Si5 C34 H34B 109.5 . . ?
Si5 C34 H34C 109.5 . . ?
K1 C34 H34A 52.1 . . ?
K1 C34 H34B 58.8 . . ?
K1 C34 H34C 136.0 . . ?
H34A C34 H34B 109.5 . . ?
H34A C34 H34C 109.5 . . ?
H34B C34 H34C 109.5 . . ?
Si5 C35 H35A 109.5 . . ?
Si5 C35 H35B 109.5 . . ?
Si5 C35 H35C 109.5 . . ?
H35A C35 H35B 109.5 . . ?
H35A C35 H35C 109.5 . . ?
H35B C35 H35C 109.5 . . ?
Si5 C36 H36A 109.5 . . ?
Si5 C36 H36B 109.5 . . ?
Si5 C36 H36C 109.5 . . ?
H36A C36 H36B 109.5 . . ?
H36A C36 H36C 109.5 . . ?
H36B C36 H36C 109.5 . . ?
Si6 C37 H37A 109.5 . . ?
Si6 C37 H37B 109.5 . . ?
Si6 C37 H37C 109.5 . . ?
H37A C37 H37B 109.5 . . ?
H37A C37 H37C 109.5 . . ?
H37B C37 H37C 109.5 . . ?
Si6 C38 H38A 109.5 . . ?
Si6 C38 H38B 109.5 . . ?
Si6 C38 H38C 109.5 . . ?
H38A C38 H38B 109.5 . . ?
H38A C38 H38C 109.5 . . ?
H38B C38 H38C 109.5 . . ?
Si6 C39 H39A 109.5 . . ?
Si6 C39 H39B 109.5 . . ?
Si6 C39 H39C 109.5 . . ?
H39A C39 H39B 109.5 . . ?
H39A C39 H39C 109.5 . . ?
H39B C39 H39C 109.5 . . ?
Si7 C40 K1 110.99(10) . . ?
Si7 C40 H40A 109.5 . . ?
Si7 C40 H40B 109.5 . . ?
Si7 C40 H40C 109.5 . . ?
K1 C40 H40A 139.5 . . ?
K1 C40 H40B 57.1 . . ?
K1 C40 H40C 54.8 . . ?
H40A C40 H40B 109.5 . . ?
H40A C40 H40C 109.5 . . ?
H40B C40 H40C 109.5 . . ?
Si7 C41 H41A 109.5 . . ?
Si7 C41 H41B 109.5 . . ?
Si7 C41 H41C 109.5 . . ?
H41A C41 H41B 109.5 . . ?
H41A C41 H41C 109.5 . . ?
H41B C41 H41C 109.5 . . ?
H42A C42 H42B 107(2) . . ?
H42A C42 H42C 105(3) . . ?
Si7 C42 H42A 109.6(17) . . ?
Si7 C42 H42B 112(2) . . ?
Si7 C42 H42C 112(2) . . ?
H42B C42 H42C 111(3) . . ?

loop_
_geom_bond_atom_site_label_1
_geom_bond_atom_site_label_2
_geom_bond_distance
_geom_bond_site_symmetry_2
_geom_bond_publ_flag
C1 H1A 0.9900 . ?
C1 H1B 0.9900 . ?
C1 Ge1 2.048(2) . ?
C1 Ge2 2.049(2) . ?
C1 K1 3.189(2) . ?
C1 K2 3.254(2) . ?
C43 H43A 0.9800 . ?
C43 H43B 0.9800 . ?
C43 H43C 0.9800 . ?
C43 Si8 1.880(3) . ?
C44 H44A 0.9800 . ?
C44 H44B 0.9800 . ?
C44 H44C 0.9800 . ?
C44 Si8 1.860(3) . ?
C45 H45A 0.9800 . ?
C45 H45B 0.9800 . ?
C45 H45C 0.9800 . ?
C45 Si8 1.875(3) . ?
C46 C47 1.533(4) . ?
C46 C48 1.534(3) . ?
C46 C49 1.536(4) . ?
C46 C29 1.534(3) . ?
C47 H47A 0.9800 . ?
C47 H47B 0.9800 . ?
C47 H47C 0.9800 . ?
C48 H48A 0.9800 . ?
C48 H48B 0.9800 . ?
C48 H48C 0.9800 . ?
C49 H49A 0.9800 . ?
C49 H49B 0.9800 . ?
C49 H49C 0.9800 . ?
C50 H50 0.9500 . ?
C50 C51 1.359(5) . ?
C50 C55 1.382(5) . ?
C50 K1 3.222(3) . ?
C51 H51 0.9500 . ?
C51 C52 1.355(4) . ?
C51 K1 3.226(3) . ?
C52 H52 0.9500 . ?
C52 C53 1.362(5) . ?
C52 K1 3.281(3) . ?
C53 H53 0.9500 . ?
C53 C54 1.386(5) . ?
C53 K1 3.348(3) . ?
C54 H54 0.9500 . ?
C54 C55 1.395(6) . ?
C54 K1 3.342(3) . ?
C55 H55 0.9500 . ?
C55 K1 3.276(3) . ?
C56 H56 0.9500 . ?
C56 C57 1.380(4) . ?
C56 C61 1.372(4) . ?
C56 K2 3.289(3) . ?
C57 H57 0.9500 . ?
C57 C58 1.392(5) . ?
C57 K2 3.280(3) . ?
C58 H58 0.9500 . ?
C58 C59 1.378(5) . ?
C58 K2 3.308(3) . ?
C59 H59 0.9500 . ?
C59 C60 1.373(4) . ?
C59 K2 3.351(3) . ?
C60 H60 0.9500 . ?
C60 C61 1.375(4) . ?
C60 K2 3.372(3) . ?
C61 H61 0.9500 . ?
C61 K2 3.333(3) . ?
C62 H62 0.9500 . ?
C62 C63 1.379(5) . ?
C62 C67 1.381(5) . ?
C63 H63 0.9500 . ?
C63 C64 1.374(5) . ?
C64 H64 0.9500 . ?
C64 C65 1.360(5) . ?
C65 H65 0.9500 . ?
C65 C66 1.371(5) . ?
C66 H66 0.9500 . ?
C66 C67 1.367(5) . ?
C67 H67 0.9500 . ?
Si1 C8 1.880(2) . ?
Si1 C10 1.869(3) . ?
Si1 C11 1.867(3) . ?
Si1 C12 1.876(3) . ?
Si2 C8 1.902(2) . ?
Si2 C13 1.879(2) . ?
Si2 C14 1.865(3) . ?
Si2 C15 1.864(3) . ?
Si3 C9 1.885(2) . ?
Si3 C16 1.878(3) . ?
Si3 C17 1.867(3) . ?
Si3 C18 1.873(3) . ?
Si4 C9 1.899(2) . ?
Si4 C19 1.873(3) . ?
Si4 C20 1.873(3) . ?
Si4 C21 1.855(3) . ?
Si5 C32 1.886(2) . ?
Si5 C34 1.872(3) . ?
Si5 C35 1.868(3) . ?
Si5 C36 1.885(3) . ?
Si6 C32 1.898(2) . ?
Si6 C37 1.880(2) . ?
Si6 C38 1.871(3) . ?
Si6 C39 1.867(3) . ?
Si7 C33 1.887(2) . ?
Si7 C40 1.876(3) . ?
Si7 C41 1.869(3) . ?
Si7 C42 1.873(3) . ?
Si8 C33 1.894(2) . ?
Ge1 Ge2 2.5819(5) . ?
Ge1 K1 3.1677(8) . ?
Ge1 C2 2.058(2) . ?
Ge1 K2 3.9218(8) . ?
Ge2 K1 3.8328(7) . ?
Ge2 K2 3.1499(8) . ?
Ge2 C26 2.053(2) . ?
K1 C26 2.923(2) . ?
K1 C27 3.151(2) . ?
K1 C31 3.118(2) . ?
K1 C34 3.192(3) . ?
K1 C40 3.269(3) . ?
C2 K2 2.972(2) . ?
C2 C3 1.419(3) . ?
C2 C7 1.427(3) . ?
K2 C3 3.150(2) . ?
K2 C6 3.316(2) . ?
K2 C7 3.137(2) . ?
K2 C10 3.223(3) . ?
K2 C16 3.299(3) . ?
C3 C4 1.409(3) . ?
C3 C8 1.522(3) . ?
C4 H4 0.9500 . ?
C4 C5 1.391(3) . ?
C5 C6 1.396(3) . ?
C5 C22 1.535(3) . ?
C6 H6 0.9500 . ?
C6 C7 1.394(3) . ?
C7 C9 1.526(3) . ?
C8 H8 1.0000 . ?
C9 H9 1.0000 . ?
C10 H10A 0.9800 . ?
C10 H10B 0.9800 . ?
C10 H10C 0.9800 . ?
C11 H11A 0.9800 . ?
C11 H11B 0.9800 . ?
C11 H11C 0.9800 . ?
C12 H12A 0.9800 . ?
C12 H12B 0.9800 . ?
C12 H12C 0.9800 . ?
C13 H13A 0.9800 . ?
C13 H13B 0.9800 . ?
C13 H13C 0.9800 . ?
C14 H14A 0.9800 . ?
C14 H14B 0.9800 . ?
C14 H14C 0.9800 . ?
C15 H15A 0.9800 . ?
C15 H15B 0.9800 . ?
C15 H15C 0.9800 . ?
C16 H16A 0.9800 . ?
C16 H16B 0.9800 . ?
C16 H16C 0.9800 . ?
C17 H17A 0.9800 . ?
C17 H17B 0.9800 . ?
C17 H17C 0.9800 . ?
C18 H18A 0.9800 . ?
C18 H18B 0.9800 . ?
C18 H18C 0.9800 . ?
C19 H19A 0.9800 . ?
C19 H19B 0.9800 . ?
C19 H19C 0.9800 . ?
C20 H20A 0.9800 . ?
C20 H20B 0.9800 . ?
C20 H20C 0.9800 . ?
C21 H21A 0.9800 . ?
C21 H21B 0.9800 . ?
C21 H21C 0.9800 . ?
C22 C23 1.528(4) . ?
C22 C24 1.531(4) . ?
C22 C25 1.532(4) . ?
C23 H23A 0.9800 . ?
C23 H23B 0.9800 . ?
C23 H23C 0.9800 . ?
C24 H24A 0.9800 . ?
C24 H24B 0.9800 . ?
C24 H24C 0.9800 . ?
C25 H25A 0.9800 . ?
C25 H25B 0.9800 . ?
C25 H25C 0.9800 . ?
C26 C27 1.418(3) . ?
C26 C31 1.437(3) . ?
C27 C28 1.404(3) . ?
C27 C32 1.523(3) . ?
C28 H28 0.9500 . ?
C28 C29 1.391(3) . ?
C29 C30 1.396(3) . ?
C30 H30 0.9500 . ?
C30 C31 1.386(3) . ?
C31 C33 1.531(3) . ?
C32 H32 1.0000 . ?
C33 H33 1.0000 . ?
C34 H34A 0.9800 . ?
C34 H34B 0.9800 . ?
C34 H34C 0.9800 . ?
C35 H35A 0.9800 . ?
C35 H35B 0.9800 . ?
C35 H35C 0.9800 . ?
C36 H36A 0.9800 . ?
C36 H36B 0.9800 . ?
C36 H36C 0.9800 . ?
C37 H37A 0.9800 . ?
C37 H37B 0.9800 . ?
C37 H37C 0.9800 . ?
C38 H38A 0.9800 . ?
C38 H38B 0.9800 . ?
C38 H38C 0.9800 . ?
C39 H39A 0.9800 . ?
C39 H39B 0.9800 . ?
C39 H39C 0.9800 . ?
C40 H40A 0.9800 . ?
C40 H40B 0.9800 . ?
C40 H40C 0.9800 . ?
C41 H41A 0.9800 . ?
C41 H41B 0.9800 . ?
C41 H41C 0.9800 . ?
C42 H42A 0.95(3) . ?
C42 H42B 0.96(3) . ?
C42 H42C 0.94(4) . ?

loop_
_geom_torsion_atom_site_label_1
_geom_torsion_atom_site_label_2
_geom_torsion_atom_site_label_3
_geom_torsion_atom_site_label_4
_geom_torsion
_geom_torsion_site_symmetry_1
_geom_torsion_site_symmetry_2
_geom_torsion_site_symmetry_3
_geom_torsion_site_symmetry_4
_geom_torsion_publ_flag
C43 Si8 C33 Si7 -51.77(17) . . . . ?
C43 Si8 C33 C31 173.72(16) . . . . ?
C44 Si8 C33 Si7 -171.10(13) . . . . ?
C44 Si8 C33 C31 54.39(19) . . . . ?
C45 Si8 C33 Si7 69.37(16) . . . . ?
C45 Si8 C33 C31 -65.14(19) . . . . ?
C46 C29 C30 K1 -120.3(2) . . . . ?
C46 C29 C30 C31 -179.3(2) . . . . ?
C47 C46 C29 K1 -141.24(17) . . . . ?
C47 C46 C29 C28 125.9(2) . . . . ?
C47 C46 C29 C30 -53.0(3) . . . . ?
C48 C46 C29 K1 98.3(2) . . . . ?
C48 C46 C29 C28 5.4(3) . . . . ?
C48 C46 C29 C30 -173.4(2) . . . . ?
C49 C46 C29 K1 -21.3(3) . . . . ?
C49 C46 C29 C28 -114.2(3) . . . . ?
C49 C46 C29 C30 66.9(3) . . . . ?
C50 C51 C52 C53 0.8(5) . . . . ?
C50 C51 C52 K1 -69.2(3) . . . . ?
C51 C50 C55 C54 -0.3(5) . . . . ?
C51 C50 C55 K1 69.8(3) . . . . ?
C51 C52 C53 C54 -0.6(5) . . . . ?
C51 C52 C53 K1 -67.2(3) . . . . ?
C52 C53 C54 C55 0.0(5) . . . . ?
C52 C53 C54 K1 -65.3(3) . . . . ?
C53 C54 C55 C50 0.5(5) . . . . ?
C53 C54 C55 K1 -67.0(3) . . . . ?
C55 C50 C51 C52 -0.3(5) . . . . ?
C55 C50 C51 K1 -70.8(3) . . . . ?
C56 C57 C58 C59 -0.3(4) . . . . ?
C56 C57 C58 K2 69.6(2) . . . . ?
C57 C56 C61 C60 0.2(4) . . . . ?
C57 C56 C61 K2 -69.0(2) . . . . ?
C57 C58 C59 C60 -0.1(5) . . . . ?
C57 C58 C59 K2 68.2(3) . . . . ?
C58 C59 C60 C61 0.6(5) . . . . ?
C58 C59 C60 K2 66.8(3) . . . . ?
C59 C60 C61 C56 -0.6(5) . . . . ?
C59 C60 C61 K2 66.7(3) . . . . ?
C61 C56 C57 C58 0.3(4) . . . . ?
C61 C56 C57 K2 70.2(3) . . . . ?
C62 C63 C64 C65 -0.8(5) . . . . ?
C63 C62 C67 C66 -1.0(5) . . . . ?
C63 C64 C65 C66 0.8(5) . . . . ?
C64 C65 C66 C67 -0.9(5) . . . . ?
C65 C66 C67 C62 1.0(5) . . . . ?
C67 C62 C63 C64 0.9(5) . . . . ?
Ge1 C2 C3 K2 -98.90(15) . . . . ?
Ge1 C2 C3 C4 -170.31(17) . . . . ?
Ge1 C2 C3 C8 10.5(3) . . . . ?
Ge1 C2 C7 K2 98.52(14) . . . . ?
Ge1 C2 C7 C6 169.54(17) . . . . ?
Ge1 C2 C7 C9 -12.6(3) . . . . ?
Ge2 C26 C27 K1 -98.21(15) . . . . ?
Ge2 C26 C27 C28 -172.61(16) . . . . ?
Ge2 C26 C27 C32 8.9(3) . . . . ?
Ge2 C26 C31 K1 97.16(14) . . . . ?
Ge2 C26 C31 C30 171.63(17) . . . . ?
Ge2 C26 C31 C33 -11.2(3) . . . . ?
K1 C50 C51 C52 70.5(3) . . . . ?
K1 C50 C55 C54 -70.1(3) . . . . ?
K1 C51 C52 C53 70.0(3) . . . . ?
K1 C52 C53 C54 66.6(3) . . . . ?
K1 C53 C54 C55 65.3(3) . . . . ?
K1 C54 C55 C50 67.4(3) . . . . ?
K1 C26 C27 C28 -74.4(2) . . . . ?
K1 C26 C27 C32 107.09(19) . . . . ?
K1 C26 C31 C30 74.5(2) . . . . ?
K1 C26 C31 C33 -108.33(19) . . . . ?
K1 C27 C28 C29 -64.6(2) . . . . ?
K1 C27 C32 Si5 -50.58(19) . . . . ?
K1 C27 C32 Si6 177.09(9) . . . . ?
K1 C28 C29 C46 121.4(2) . . . . ?
K1 C28 C29 C30 -59.68(19) . . . . ?
K1 C29 C30 C31 -59.0(2) . . . . ?
K1 C30 C31 C26 -63.98(18) . . . . ?
K1 C30 C31 C33 118.68(19) . . . . ?
K1 C31 C33 Si7 47.5(2) . . . . ?
K1 C31 C33 Si8 -179.08(9) . . . . ?
C2 C3 C4 K2 63.12(19) . . . . ?
C2 C3 C4 C5 -2.2(4) . . . . ?
C2 C3 C8 Si1 -129.8(2) . . . . ?
C2 C3 C8 Si2 98.3(2) . . . . ?
C2 C7 C9 Si3 128.6(2) . . . . ?
C2 C7 C9 Si4 -99.3(2) . . . . ?
K2 C56 C57 C58 -69.9(2) . . . . ?
K2 C56 C61 C60 69.2(3) . . . . ?
K2 C57 C58 C59 -69.9(3) . . . . ?
K2 C58 C59 C60 -68.3(3) . . . . ?
K2 C59 C60 C61 -66.3(3) . . . . ?
K2 C60 C61 C56 -67.3(3) . . . . ?
K2 C2 C3 C4 -71.4(2) . . . . ?
K2 C2 C3 C8 109.4(2) . . . . ?
K2 C2 C7 C6 71.0(2) . . . . ?
K2 C2 C7 C9 -111.1(2) . . . . ?
K2 C3 C4 C5 -65.3(2) . . . . ?
K2 C3 C8 Si1 -48.2(2) . . . . ?
K2 C3 C8 Si2 -179.99(9) . . . . ?
K2 C4 C5 C6 -62.2(2) . . . . ?
K2 C4 C5 C22 117.2(2) . . . . ?
K2 C5 C6 C7 -61.0(2) . . . . ?
K2 C5 C22 C23 -14.4(3) . . . . ?
K2 C5 C22 C24 105.8(2) . . . . ?
K2 C5 C22 C25 -133.92(19) . . . . ?
K2 C6 C7 C2 -63.26(19) . . . . ?
K2 C6 C7 C9 118.76(19) . . . . ?
K2 C7 C9 Si3 45.4(2) . . . . ?
K2 C7 C9 Si4 177.57(9) . . . . ?
C3 C2 C7 K2 -79.40(18) . . . . ?
C3 C2 C7 C6 -8.4(3) . . . . ?
C3 C2 C7 C9 169.5(2) . . . . ?
C3 C4 C5 K2 59.5(2) . . . . ?
C3 C4 C5 C6 -2.7(3) . . . . ?
C3 C4 C5 C22 176.7(2) . . . . ?
C4 C3 C8 Si1 50.9(3) . . . . ?
C4 C3 C8 Si2 -80.9(2) . . . . ?
C4 C5 C6 K2 62.9(2) . . . . ?
C4 C5 C6 C7 1.9(4) . . . . ?
C4 C5 C22 C23 -105.8(3) . . . . ?
C4 C5 C22 C24 14.4(3) . . . . ?
C4 C5 C22 C25 134.7(3) . . . . ?
C5 C6 C7 C2 3.8(4) . . . . ?
C5 C6 C7 K2 67.1(2) . . . . ?
C5 C6 C7 C9 -174.2(2) . . . . ?
C6 C5 C22 C23 73.6(3) . . . . ?
C6 C5 C22 C24 -166.2(2) . . . . ?
C6 C5 C22 C25 -45.9(3) . . . . ?
C6 C7 C9 Si3 -53.5(3) . . . . ?
C6 C7 C9 Si4 78.7(2) . . . . ?
C7 C2 C3 K2 79.00(17) . . . . ?
C7 C2 C3 C4 7.6(3) . . . . ?
C7 C2 C3 C8 -171.6(2) . . . . ?
C8 Si1 C10 K2 -0.38(16) . . . . ?
C8 C3 C4 K2 -117.62(19) . . . . ?
C8 C3 C4 C5 177.1(2) . . . . ?
C9 Si3 C16 K2 -2.58(15) . . . . ?
C10 Si1 C8 Si2 161.08(13) . . . . ?
C10 Si1 C8 C3 31.5(2) . . . . ?
C11 Si1 C8 Si2 -82.09(15) . . . . ?
C11 Si1 C8 C3 148.33(18) . . . . ?
C11 Si1 C10 K2 -117.59(12) . . . . ?
C12 Si1 C8 Si2 39.98(17) . . . . ?
C12 Si1 C8 C3 -89.6(2) . . . . ?
C12 Si1 C10 K2 125.28(12) . . . . ?
C16 Si3 C9 Si4 -156.39(13) . . . . ?
C16 Si3 C9 C7 -27.1(2) . . . . ?
C17 Si3 C9 Si4 83.05(15) . . . . ?
C17 Si3 C9 C7 -147.68(18) . . . . ?
C17 Si3 C16 K2 117.73(12) . . . . ?
C18 Si3 C9 Si4 -37.48(17) . . . . ?
C18 Si3 C9 C7 91.8(2) . . . . ?
C18 Si3 C16 K2 -127.20(12) . . . . ?
C19 Si4 C9 Si3 -49.67(17) . . . . ?
C19 Si4 C9 C7 176.86(16) . . . . ?
C20 Si4 C9 Si3 71.53(17) . . . . ?
C20 Si4 C9 C7 -61.9(2) . . . . ?
C21 Si4 C9 Si3 -168.60(16) . . . . ?
C21 Si4 C9 C7 57.9(2) . . . . ?
C22 C5 C6 K2 -116.5(2) . . . . ?
C22 C5 C6 C7 -177.5(2) . . . . ?
C26 C27 C28 K1 63.01(18) . . . . ?
C26 C27 C28 C29 -1.6(3) . . . . ?
C26 C27 C32 Si5 -129.29(19) . . . . ?
C26 C27 C32 Si6 98.4(2) . . . . ?
C26 C31 C33 Si7 127.9(2) . . . . ?
C26 C31 C33 Si8 -98.7(2) . . . . ?
C27 C26 C31 K1 -82.15(18) . . . . ?
C27 C26 C31 C30 -7.7(3) . . . . ?
C27 C26 C31 C33 169.5(2) . . . . ?
C27 C28 C29 C46 178.3(2) . . . . ?
C27 C28 C29 K1 56.9(2) . . . . ?
C27 C28 C29 C30 -2.8(3) . . . . ?
C28 C27 C32 Si5 52.1(2) . . . . ?
C28 C27 C32 Si6 -80.2(2) . . . . ?
C28 C29 C30 K1 60.75(19) . . . . ?
C28 C29 C30 C31 1.8(3) . . . . ?
C29 C30 C31 K1 67.6(2) . . . . ?
C29 C30 C31 C26 3.6(3) . . . . ?
C29 C30 C31 C33 -173.8(2) . . . . ?
C30 C31 C33 Si7 -54.8(3) . . . . ?
C30 C31 C33 Si8 78.6(2) . . . . ?
C31 C26 C27 K1 81.08(18) . . . . ?
C31 C26 C27 C28 6.7(3) . . . . ?
C31 C26 C27 C32 -171.82(19) . . . . ?
C32 Si5 C34 K1 -2.15(15) . . . . ?
C32 C27 C28 K1 -118.40(19) . . . . ?
C32 C27 C28 C29 177.0(2) . . . . ?
C33 Si7 C40 K1 -6.12(16) . . . . ?
C34 Si5 C32 Si6 164.35(13) . . . . ?
C34 Si5 C32 C27 34.5(2) . . . . ?
C35 Si5 C32 Si6 -78.62(15) . . . . ?
C35 Si5 C32 C27 151.53(17) . . . . ?
C35 Si5 C34 K1 -120.77(12) . . . . ?
C36 Si5 C32 Si6 42.96(17) . . . . ?
C36 Si5 C32 C27 -86.89(19) . . . . ?
C36 Si5 C34 K1 123.38(12) . . . . ?
C37 Si6 C32 Si5 39.87(17) . . . . ?
C37 Si6 C32 C27 172.79(15) . . . . ?
C38 Si6 C32 Si5 -79.18(15) . . . . ?
C38 Si6 C32 C27 53.74(19) . . . . ?
C39 Si6 C32 Si5 159.86(13) . . . . ?
C39 Si6 C32 C27 -67.22(19) . . . . ?
C40 Si7 C33 Si8 -156.40(13) . . . . ?
C40 Si7 C33 C31 -26.2(2) . . . . ?
C41 Si7 C33 Si8 83.31(16) . . . . ?
C41 Si7 C33 C31 -146.49(18) . . . . ?
C41 Si7 C40 K1 114.28(13) . . . . ?
C42 Si7 C33 Si8 -37.41(18) . . . . ?
C42 Si7 C33 C31 92.8(2) . . . . ?
C42 Si7 C40 K1 -130.76(13) . . . . ?
